data_4064030
loop_
_publ_author_name
'Samanamu, Christian R.'
'Amadoruge, Monika L.'
'Yoder, Claude H.'
'Golen, James A.'
'Moore, Curtis E.'
'Rheingold, Arnold L.'
'Materer, Nicholas F.'
'Weinert, Charles S.'

_publ_section_title
;
 Syntheses, Structures, and Electronic Properties of the Branched
 Oligogermanes (Ph3Ge)3GeH and (Ph3Ge)3GeX (X = Cl, Br, I)&#x2020;
;
_journal_issue 5
_journal_name_full Organometallics
_journal_page_first 1046
_journal_paper_doi 10.1021/om101091c
_journal_volume 30
_journal_year 2011
_chemical_formula_sum 'C72 H63 Br Ge4'
_chemical_formula_weight 1298.49
_chemical_name_common 'COMPUND 4'
_chemical_name_systematic
;
 ?
;
_space_group_IT_number 173
_symmetry_cell_setting hexagonal
_symmetry_space_group_name_Hall 'P 6c'
_symmetry_space_group_name_H-M 'P 63'
_atom_sites_solution_hydrogens geom
_atom_sites_solution_primary direct
_atom_sites_solution_secondary difmap
_audit_creation_method SHELXL-97
_cell_angle_alpha 90.00
_cell_angle_beta 90.00
_cell_angle_gamma 120.00
_cell_formula_units_Z 2
_cell_length_a 18.6599(16)
_cell_length_b 18.6599(16)
_cell_length_c 10.0541(17)
_cell_measurement_reflns_used 6001
_cell_measurement_temperature 100(2)
_cell_measurement_theta_max 27.95
_cell_measurement_theta_min 2.18
_cell_volume 3031.7(6)
_computing_cell_refinement 'Bruker SMART'
_computing_data_collection 'Bruker SMART'
_computing_data_reduction 'Bruker SAINT'
_computing_molecular_graphics 'Bruker SHELXTL'
_computing_publication_material 'Bruker SHELXTL'
_computing_structure_refinement 'SHELXL-97 (Sheldrick, 1997)'
_computing_structure_solution 'SHELXS-97 (Sheldrick, 1990)'
_diffrn_ambient_temperature 100(2)
_diffrn_measured_fraction_theta_full 0.999
_diffrn_measured_fraction_theta_max 0.981
_diffrn_measurement_device_type 'CCD area detector'
_diffrn_measurement_method 'phi and omega scans'
_diffrn_radiation_monochromator graphite
_diffrn_radiation_source 'fine-focus sealed tube'
_diffrn_radiation_type MoK\a
_diffrn_radiation_wavelength 0.71073
_diffrn_reflns_av_R_equivalents 0.0616
_diffrn_reflns_av_sigmaI/netI 0.0487
_diffrn_reflns_limit_h_max 17
_diffrn_reflns_limit_h_min -24
_diffrn_reflns_limit_k_max 23
_diffrn_reflns_limit_k_min -24
_diffrn_reflns_limit_l_max 13
_diffrn_reflns_limit_l_min -13
_diffrn_reflns_number 29951
_diffrn_reflns_theta_full 25.00
_diffrn_reflns_theta_max 28.06
_diffrn_reflns_theta_min 1.26
_exptl_absorpt_coefficient_mu 2.664
_exptl_absorpt_correction_T_max 0.7404
_exptl_absorpt_correction_T_min 0.5020
_exptl_absorpt_correction_type multi-scan
_exptl_absorpt_process_details sadabs
_exptl_crystal_colour colorless
_exptl_crystal_density_diffrn 1.422
_exptl_crystal_density_method 'not measured'
_exptl_crystal_description block
_exptl_crystal_F_000 1316
_exptl_crystal_size_max 0.30
_exptl_crystal_size_mid 0.12
_exptl_crystal_size_min 0.12
_refine_diff_density_max 0.924
_refine_diff_density_min -0.637
_refine_diff_density_rms 0.085
_refine_ls_abs_structure_details 'Flack H D (1983), Acta Cryst. A39, 876-881'
_refine_ls_abs_structure_Flack 0.127(14)
_refine_ls_extinction_method none
_refine_ls_goodness_of_fit_ref 1.044
_refine_ls_hydrogen_treatment constr
_refine_ls_matrix_type full
_refine_ls_number_parameters 198
_refine_ls_number_reflns 4797
_refine_ls_number_restraints 1
_refine_ls_restrained_S_all 1.044
_refine_ls_R_factor_all 0.0518
_refine_ls_R_factor_gt 0.0375
_refine_ls_shift/su_max 0.007
_refine_ls_shift/su_mean 0.000
_refine_ls_structure_factor_coef Fsqd
_refine_ls_weighting_details 'calc w=1/[\s^2^(Fo^2^)+(0.0330P)^2^+2.5351P] where P=(Fo^2^+2Fc^2^)/3'
_refine_ls_weighting_scheme calc
_refine_ls_wR_factor_gt 0.0774
_refine_ls_wR_factor_ref 0.0846
_reflns_number_gt 4090
_reflns_number_total 4797
_reflns_threshold_expression >2sigma(I)
_cod_data_source_file om101091c_si_002.cif
_cod_data_source_block wein95
_cod_depositor_comments
;
The following automatic conversions were performed:

'_symmetry_cell_setting' value 'Hexagonal' changed to 'hexagonal'
according to /home/saulius/struct/CIF-dictionaries/cif_core.dic
dictionary named 'cif_core.dic' version 2.4.1 from 2010-06-29.

Automatic conversion script
Id: cif_fix_values 1715 2011-07-08 13:25:40Z adriana 
;
_cod_original_sg_symbol_H-M P6(3)
_cod_database_code 4064030

loop_
_symmetry_equiv_pos_as_xyz
'x, y, z'
'-y, x-y, z'
'-x+y, -x, z'
'-x, -y, z+1/2'
'y, -x+y, z+1/2'
'x-y, x, z+1/2'

loop_
_atom_site_label
_atom_site_type_symbol
_atom_site_fract_x
_atom_site_fract_y
_atom_site_fract_z
_atom_site_U_iso_or_equiv
_atom_site_adp_type
_atom_site_occupancy
_atom_site_symmetry_multiplicity
_atom_site_calc_flag
_atom_site_refinement_flags
_atom_site_disorder_assembly
_atom_site_disorder_group
Br1 Br 0.6667 0.3333 0.51116(6) 0.02977(18) Uani 1 3 d S . .
Ge1 Ge 0.6667 0.3333 0.74785(6) 0.01843(15) Uani 1 3 d S . .
Ge2 Ge 0.76314(2) 0.28229(2) 0.79633(5) 0.01849(9) Uani 1 1 d . . .
C1 C 0.7736(2) 0.2747(2) 0.9895(4) 0.0220(8) Uani 1 1 d . . .
C2 C 0.7787(2) 0.3365(3) 1.0739(4) 0.0256(8) Uani 1 1 d . . .
H2A H 0.7770 0.3825 1.0370 0.031 Uiso 1 1 calc R . .
C3 C 0.7862(3) 0.3320(3) 1.2099(4) 0.0323(10) Uani 1 1 d . . .
H3A H 0.7881 0.3740 1.2658 0.039 Uiso 1 1 calc R . .
C4 C 0.7910(3) 0.2666(3) 1.2650(4) 0.0346(11) Uani 1 1 d . . .
H4A H 0.7963 0.2635 1.3585 0.041 Uiso 1 1 calc R . .
C5 C 0.7881(3) 0.2060(3) 1.1830(4) 0.0380(12) Uani 1 1 d . . .
H5A H 0.7923 0.1615 1.2206 0.046 Uiso 1 1 calc R . .
C6 C 0.7792(2) 0.2089(3) 1.0462(4) 0.0278(9) Uani 1 1 d . . .
H6A H 0.7768 0.1664 0.9911 0.033 Uiso 1 1 calc R . .
C7 C 0.8736(2) 0.3594(2) 0.7277(4) 0.0246(8) Uani 1 1 d . . .
C8 C 0.9428(2) 0.3815(2) 0.8075(5) 0.0299(9) Uani 1 1 d . . .
H8A H 0.9354 0.3629 0.8971 0.036 Uiso 1 1 calc R . .
C9 C 1.0220(3) 0.4300(3) 0.7579(5) 0.0393(11) Uani 1 1 d . . .
H9A H 1.0685 0.4440 0.8133 0.047 Uiso 1 1 calc R . .
C10 C 1.0340(3) 0.4583(3) 0.6285(6) 0.0401(11) Uani 1 1 d . . .
H10A H 1.0885 0.4913 0.5948 0.048 Uiso 1 1 calc R . .
C11 C 0.9662(3) 0.4383(3) 0.5474(5) 0.0415(11) Uani 1 1 d . . .
H11A H 0.9744 0.4584 0.4587 0.050 Uiso 1 1 calc R . .
C12 C 0.8866(3) 0.3891(3) 0.5960(4) 0.0300(9) Uani 1 1 d . . .
H12A H 0.8405 0.3752 0.5400 0.036 Uiso 1 1 calc R . .
C13 C 0.7301(3) 0.1742(2) 0.7158(4) 0.0254(9) Uani 1 1 d . . .
C14 C 0.7808(3) 0.1687(3) 0.6196(5) 0.0378(10) Uani 1 1 d . . .
H14A H 0.8281 0.2177 0.5891 0.045 Uiso 1 1 calc R . .
C15 C 0.7631(4) 0.0920(3) 0.5672(5) 0.0508(13) Uani 1 1 d . . .
H15A H 0.7986 0.0890 0.5025 0.061 Uiso 1 1 calc R . .
C16 C 0.6940(3) 0.0212(3) 0.6098(6) 0.0502(14) Uani 1 1 d . . .
H16A H 0.6814 -0.0310 0.5742 0.060 Uiso 1 1 calc R . .
C17 C 0.6428(3) 0.0260(3) 0.7047(6) 0.0534(16) Uani 1 1 d . . .
H17A H 0.5949 -0.0230 0.7334 0.064 Uiso 1 1 calc R . .
C18 C 0.6608(2) 0.1018(2) 0.7584(5) 0.0377(11) Uani 1 1 d . . .
H18A H 0.6256 0.1042 0.8245 0.045 Uiso 1 1 calc R . .
C19 C 0.8661(7) 0.0478(6) 0.1841(6) 0.0733(13) Uani 0.558(9) 1 d PG A 1
H19A H 0.8804 0.0531 0.2757 0.088 Uiso 0.558(9) 1 calc PR A 1
C20 C 0.9280(4) 0.0783(5) 0.0880(12) 0.0733(13) Uani 0.558(9) 1 d PG A 1
H20A H 0.9844 0.1044 0.1139 0.088 Uiso 0.558(9) 1 calc PR A 1
C21 C 0.9071(6) 0.0706(6) -0.0461(10) 0.0733(13) Uani 0.558(9) 1 d PG A 1
H21A H 0.9494 0.0914 -0.1118 0.088 Uiso 0.558(9) 1 calc PR A 1
C22 C 0.8245(8) 0.0323(7) -0.0840(6) 0.0733(13) Uani 0.558(9) 1 d PG A 1
H22A H 0.8102 0.0270 -0.1756 0.088 Uiso 0.558(9) 1 calc PR A 1
C23 C 0.7627(4) 0.0018(6) 0.0122(12) 0.0733(13) Uani 0.558(9) 1 d PG A 1
H23A H 0.7062 -0.0244 -0.0138 0.088 Uiso 0.558(9) 1 calc PR A 1
C24 C 0.7835(6) 0.0095(6) 0.1462(10) 0.0733(13) Uani 0.558(9) 1 d PG A 1
H24A H 0.7413 -0.0113 0.2119 0.088 Uiso 0.558(9) 1 calc PR A 1
C19A C 0.8960(8) 0.0440(8) 0.1484(13) 0.0733(13) Uani 0.442(9) 1 d PG A 2
H19B H 0.9331 0.0539 0.2199 0.088 Uiso 0.442(9) 1 calc PR A 2
C20A C 0.9253(5) 0.0602(7) 0.0184(17) 0.0733(13) Uani 0.442(9) 1 d PG A 2
H20B H 0.9824 0.0812 0.0012 0.088 Uiso 0.442(9) 1 calc PR A 2
C21A C 0.8710(10) 0.0457(9) -0.0862(9) 0.0733(13) Uani 0.442(9) 1 d PG A 2
H21B H 0.8911 0.0568 -0.1750 0.088 Uiso 0.442(9) 1 calc PR A 2
C22A C 0.7875(9) 0.0150(9) -0.0610(12) 0.0733(13) Uani 0.442(9) 1 d PG A 2
H22B H 0.7504 0.0051 -0.1325 0.088 Uiso 0.442(9) 1 calc PR A 2
C23A C 0.7581(5) -0.0012(9) 0.0690(16) 0.0733(13) Uani 0.442(9) 1 d PG A 2
H23B H 0.7010 -0.0222 0.0863 0.088 Uiso 0.442(9) 1 calc PR A 2
C24A C 0.8124(9) 0.0133(9) 0.1737(9) 0.0733(13) Uani 0.442(9) 1 d PG A 2
H24B H 0.7924 0.0022 0.2625 0.088 Uiso 0.442(9) 1 calc PR A 2

loop_
_atom_site_aniso_label
_atom_site_aniso_U_11
_atom_site_aniso_U_22
_atom_site_aniso_U_33
_atom_site_aniso_U_23
_atom_site_aniso_U_13
_atom_site_aniso_U_12
Br1 0.0351(3) 0.0351(3) 0.0192(3) 0.000 0.000 0.01753(13)
Ge1 0.0198(2) 0.0198(2) 0.0157(3) 0.000 0.000 0.00991(10)
Ge2 0.01930(17) 0.01885(17) 0.01710(16) 0.00036(19) 0.00006(19) 0.00939(14)
C1 0.0159(18) 0.0202(19) 0.026(2) 0.0038(16) -0.0026(16) 0.0063(15)
C2 0.026(2) 0.026(2) 0.0258(19) -0.0053(18) -0.0037(17) 0.0132(17)
C3 0.029(2) 0.042(3) 0.0243(19) -0.008(2) -0.0014(19) 0.017(2)
C4 0.032(2) 0.040(2) 0.019(2) 0.0043(18) -0.0022(16) 0.0081(19)
C5 0.041(3) 0.034(3) 0.035(3) 0.0082(19) -0.009(2) 0.016(2)
C6 0.028(2) 0.027(2) 0.028(2) 0.0003(18) -0.0025(18) 0.0145(18)
C7 0.026(2) 0.0195(19) 0.031(2) -0.0005(17) 0.0060(17) 0.0126(17)
C8 0.0279(19) 0.035(2) 0.029(2) -0.002(2) 0.001(2) 0.0169(17)
C9 0.022(2) 0.038(2) 0.051(3) -0.010(2) -0.002(2) 0.0099(19)
C10 0.025(2) 0.032(2) 0.059(3) 0.002(3) 0.017(3) 0.0103(18)
C11 0.043(3) 0.044(3) 0.042(3) 0.019(2) 0.020(2) 0.025(2)
C12 0.031(2) 0.032(2) 0.030(2) 0.0055(17) 0.0051(17) 0.0185(19)
C13 0.031(2) 0.021(2) 0.0248(19) -0.0058(16) -0.0104(17) 0.0131(18)
C14 0.057(3) 0.032(2) 0.028(2) -0.004(2) 0.002(2) 0.024(2)
C15 0.086(4) 0.044(3) 0.036(3) -0.010(2) 0.000(3) 0.042(3)
C16 0.065(3) 0.036(3) 0.059(4) -0.027(3) -0.034(3) 0.032(3)
C17 0.033(3) 0.024(3) 0.096(4) -0.009(3) -0.026(3) 0.009(2)
C18 0.025(2) 0.024(2) 0.063(3) 0.001(2) -0.007(2) 0.0118(17)
C19 0.061(3) 0.076(2) 0.088(4) 0.009(2) 0.003(2) 0.039(2)
C20 0.061(3) 0.076(2) 0.088(4) 0.009(2) 0.003(2) 0.039(2)
C21 0.061(3) 0.076(2) 0.088(4) 0.009(2) 0.003(2) 0.039(2)
C22 0.061(3) 0.076(2) 0.088(4) 0.009(2) 0.003(2) 0.039(2)
C23 0.061(3) 0.076(2) 0.088(4) 0.009(2) 0.003(2) 0.039(2)
C24 0.061(3) 0.076(2) 0.088(4) 0.009(2) 0.003(2) 0.039(2)
C19A 0.061(3) 0.076(2) 0.088(4) 0.009(2) 0.003(2) 0.039(2)
C20A 0.061(3) 0.076(2) 0.088(4) 0.009(2) 0.003(2) 0.039(2)
C21A 0.061(3) 0.076(2) 0.088(4) 0.009(2) 0.003(2) 0.039(2)
C22A 0.061(3) 0.076(2) 0.088(4) 0.009(2) 0.003(2) 0.039(2)
C23A 0.061(3) 0.076(2) 0.088(4) 0.009(2) 0.003(2) 0.039(2)
C24A 0.061(3) 0.076(2) 0.088(4) 0.009(2) 0.003(2) 0.039(2)

loop_
_atom_type_symbol
_atom_type_description
_atom_type_scat_dispersion_real
_atom_type_scat_dispersion_imag
_atom_type_scat_source
C C 0.0033 0.0016 'International Tables Vol C Tables 4.2.6.8 and 6.1.1.4'
H H 0.0000 0.0000 'International Tables Vol C Tables 4.2.6.8 and 6.1.1.4'
Ge Ge 0.1547 1.8001 'International Tables Vol C Tables 4.2.6.8 and 6.1.1.4'
Br Br -0.2901 2.4595 'International Tables Vol C Tables 4.2.6.8 and 6.1.1.4'

loop_
_geom_angle_atom_site_label_1
_geom_angle_atom_site_label_2
_geom_angle_atom_site_label_3
_geom_angle
_geom_angle_site_symmetry_1
_geom_angle_site_symmetry_3
Br1 Ge1 Ge2 101.382(18) . .
Br1 Ge1 Ge2 101.382(18) . 3_665
Ge2 Ge1 Ge2 116.205(12) . 3_665
Br1 Ge1 Ge2 101.382(18) . 2_655
Ge2 Ge1 Ge2 116.205(12) . 2_655
Ge2 Ge1 Ge2 116.205(12) 3_665 2_655
C7 Ge2 C13 106.54(17) . .
C7 Ge2 C1 107.20(17) . .
C13 Ge2 C1 108.98(16) . .
C7 Ge2 Ge1 110.45(12) . .
C13 Ge2 Ge1 113.52(12) . .
C1 Ge2 Ge1 109.91(11) . .
C2 C1 C6 118.1(4) . .
C2 C1 Ge2 120.7(3) . .
C6 C1 Ge2 121.2(3) . .
C3 C2 C1 121.3(4) . .
C3 C2 H2A 119.4 . .
C1 C2 H2A 119.4 . .
C2 C3 C4 120.1(4) . .
C2 C3 H3A 119.9 . .
C4 C3 H3A 119.9 . .
C5 C4 C3 119.4(4) . .
C5 C4 H4A 120.3 . .
C3 C4 H4A 120.3 . .
C4 C5 C6 121.0(5) . .
C4 C5 H5A 119.5 . .
C6 C5 H5A 119.5 . .
C5 C6 C1 120.0(4) . .
C5 C6 H6A 120.0 . .
C1 C6 H6A 120.0 . .
C8 C7 C12 118.2(4) . .
C8 C7 Ge2 119.5(3) . .
C12 C7 Ge2 122.1(3) . .
C9 C8 C7 120.9(5) . .
C9 C8 H8A 119.6 . .
C7 C8 H8A 119.6 . .
C10 C9 C8 120.4(4) . .
C10 C9 H9A 119.8 . .
C8 C9 H9A 119.8 . .
C9 C10 C11 120.0(4) . .
C9 C10 H10A 120.0 . .
C11 C10 H10A 120.0 . .
C12 C11 C10 120.1(4) . .
C12 C11 H11A 120.0 . .
C10 C11 H11A 120.0 . .
C11 C12 C7 120.5(4) . .
C11 C12 H12A 119.7 . .
C7 C12 H12A 119.7 . .
C14 C13 C18 118.6(4) . .
C14 C13 Ge2 119.1(3) . .
C18 C13 Ge2 122.2(3) . .
C13 C14 C15 121.0(5) . .
C13 C14 H14A 119.5 . .
C15 C14 H14A 119.5 . .
C16 C15 C14 119.6(5) . .
C16 C15 H15A 120.2 . .
C14 C15 H15A 120.2 . .
C15 C16 C17 119.9(4) . .
C15 C16 H16A 120.1 . .
C17 C16 H16A 120.1 . .
C16 C17 C18 120.7(5) . .
C16 C17 H17A 119.6 . .
C18 C17 H17A 119.6 . .
C13 C18 C17 120.2(5) . .
C13 C18 H18A 119.9 . .
C17 C18 H18A 119.9 . .
C20 C19 C24 120.0 . .
C20 C19 H19A 120.0 . .
C24 C19 H19A 120.0 . .
C19 C20 C21 120.0 . .
C19 C20 H20A 120.0 . .
C21 C20 H20A 120.0 . .
C22 C21 C20 120.0 . .
C22 C21 H21A 120.0 . .
C20 C21 H21A 120.0 . .
C21 C22 C23 120.0 . .
C21 C22 H22A 120.0 . .
C23 C22 H22A 120.0 . .
C24 C23 C22 120.0 . .
C24 C23 H23A 120.0 . .
C22 C23 H23A 120.0 . .
C23 C24 C19 120.0 . .
C23 C24 H24A 120.0 . .
C19 C24 H24A 120.0 . .
C20A C19A C24A 120.0 . .
C20A C19A H19B 120.0 . .
C24A C19A H19B 120.0 . .
C21A C20A C19A 120.0 . .
C21A C20A H20B 120.0 . .
C19A C20A H20B 120.0 . .
C22A C21A C20A 120.0 . .
C22A C21A H21B 120.0 . .
C20A C21A H21B 120.0 . .
C21A C22A C23A 120.0 . .
C21A C22A H22B 120.0 . .
C23A C22A H22B 120.0 . .
C24A C23A C22A 120.0 . .
C24A C23A H23B 120.0 . .
C22A C23A H23B 120.0 . .
C23A C24A C19A 120.0 . .
C23A C24A H24B 120.0 . .
C19A C24A H24B 120.0 . .

loop_
_geom_bond_atom_site_label_1
_geom_bond_atom_site_label_2
_geom_bond_distance
_geom_bond_site_symmetry_2
Br1 Ge1 2.3796(9) .
Ge1 Ge2 2.4698(4) .
Ge1 Ge2 2.4698(4) 3_665
Ge1 Ge2 2.4698(4) 2_655
Ge2 C7 1.957(4) .
Ge2 C13 1.965(4) .
Ge2 C1 1.964(4) .
C1 C2 1.395(6) .
C1 C6 1.404(5) .
C2 C3 1.382(5) .
C2 H2A 0.9500 .
C3 C4 1.384(7) .
C3 H3A 0.9500 .
C4 C5 1.379(6) .
C4 H4A 0.9500 .
C5 C6 1.390(6) .
C5 H5A 0.9500 .
C6 H6A 0.9500 .
C7 C8 1.396(6) .
C7 C12 1.409(6) .
C8 C9 1.385(6) .
C8 H8A 0.9500 .
C9 C10 1.379(8) .
C9 H9A 0.9500 .
C10 C11 1.389(7) .
C10 H10A 0.9500 .
C11 C12 1.388(6) .
C11 H11A 0.9500 .
C12 H12A 0.9500 .
C13 C14 1.393(6) .
C13 C18 1.390(6) .
C14 C15 1.400(6) .
C14 H14A 0.9500 .
C15 C16 1.374(7) .
C15 H15A 0.9500 .
C16 C17 1.385(8) .
C16 H16A 0.9500 .
C17 C18 1.389(6) .
C17 H17A 0.9500 .
C18 H18A 0.9500 .
C19 C20 1.3900 .
C19 C24 1.3900 .
C19 H19A 0.9500 .
C20 C21 1.3900 .
C20 H20A 0.9500 .
C21 C22 1.3900 .
C21 H21A 0.9500 .
C22 C23 1.3900 .
C22 H22A 0.9500 .
C23 C24 1.3900 .
C23 H23A 0.9500 .
C24 H24A 0.9500 .
C19A C20A 1.3900 .
C19A C24A 1.3900 .
C19A H19B 0.9500 .
C20A C21A 1.3900 .
C20A H20B 0.9500 .
C21A C22A 1.3900 .
C21A H21B 0.9500 .
C22A C23A 1.3900 .
C22A H22B 0.9500 .
C23A C24A 1.3900 .
C23A H23B 0.9500 .
C24A H24B 0.9500 .
